data_7241128
loop_
_publ_author_name
'Wang, Jun'
'Chen, Ning-Ning'
'Qian, Jin'
'Chen, Xuanrong'
'Zhang, Xin-Yue'
'Fan, Liming'

_publ_section_title
;
 Multiresponsive chemosensing and photocatalytic properties of three
 luminescent coordination polymers derived from bifunctional
 1,1'-Di(4-carbonylphenyl)-2,2'-biimidazoline ligand
;
_journal_name_full CrystEngComm
_journal_paper_doi 10.1039/D0CE00814A
_journal_year 2020
_chemical_formula_moiety 'C63 H43 Cd4 Cl2 N13 O13'
_chemical_formula_sum 'C63 H43 Cd4 Cl2 N13 O13'
_chemical_formula_weight 1710.65
_space_group_crystal_system hexagonal
_space_group_IT_number 169
_space_group_name_Hall 'P 61'
_space_group_name_H-M_alt 'P 61'
_atom_sites_solution_hydrogens geom
_audit_creation_method SHELXL-2016/6
_audit_update_record
;
2020-04-18 deposited with the CCDC.	2020-08-21 downloaded from the CCDC.
;
_cell_angle_alpha 90
_cell_angle_beta 90
_cell_angle_gamma 120
_cell_formula_units_Z 6
_cell_length_a 16.2489(13)
_cell_length_b 16.2489(13)
_cell_length_c 45.5303(17)
_cell_measurement_reflns_used 3762
_cell_measurement_temperature 291(2)
_cell_measurement_theta_max 25.54
_cell_measurement_theta_min 2.01
_cell_volume 10410.7(12)
_computing_cell_refinement SMART
_computing_data_collection 'SMART (Bruker, 2008)'
_computing_data_reduction 'SAINT (Bruker, 2008)'
_computing_molecular_graphics 'SHELXTL (Bruker, 2008)'
_computing_publication_material 'SHELXTL (Bruker, 2008)'
_computing_structure_refinement 'SHELXL-2016/6 (Sheldrick, 2016)'
_computing_structure_solution 'SHELXTL (Bruker, 2008)'
_diffrn_ambient_temperature 291(2)
_diffrn_measured_fraction_theta_full 0.998
_diffrn_measured_fraction_theta_max 0.998
_diffrn_measurement_device_type 'CCD area detector'
_diffrn_measurement_method 'phi and omega scans'
_diffrn_radiation_type MoK\a
_diffrn_radiation_wavelength 0.71073
_diffrn_reflns_av_R_equivalents 0.0062
_diffrn_reflns_av_unetI/netI 0.0165
_diffrn_reflns_Laue_measured_fraction_full 0.998
_diffrn_reflns_Laue_measured_fraction_max 0.998
_diffrn_reflns_limit_h_max 18
_diffrn_reflns_limit_h_min -19
_diffrn_reflns_limit_k_max 19
_diffrn_reflns_limit_k_min -19
_diffrn_reflns_limit_l_max 54
_diffrn_reflns_limit_l_min -54
_diffrn_reflns_number 131929
_diffrn_reflns_point_group_measured_fraction_full 0.998
_diffrn_reflns_point_group_measured_fraction_max 0.998
_diffrn_reflns_theta_full 24.998
_diffrn_reflns_theta_max 24.998
_diffrn_reflns_theta_min 2.844
_exptl_absorpt_coefficient_mu 1.355
_exptl_absorpt_correction_T_max 0.80
_exptl_absorpt_correction_T_min 0.77
_exptl_absorpt_correction_type multi-scan
_exptl_absorpt_process_details 'SADABS; Bruker, 2008'
_exptl_crystal_colour colorless
_exptl_crystal_density_diffrn 1.637
_exptl_crystal_description block
_exptl_crystal_F_000 5052
_exptl_crystal_size_max 0.200
_exptl_crystal_size_mid 0.180
_exptl_crystal_size_min 0.180
_refine_diff_density_max 1.723
_refine_diff_density_min -0.897
_refine_diff_density_rms 0.075
_refine_ls_abs_structure_details
;
 Refined as an inversion twin.
;
_refine_ls_abs_structure_Flack 0.05(2)
_refine_ls_extinction_method none
_refine_ls_goodness_of_fit_ref 1.032
_refine_ls_hydrogen_treatment constr
_refine_ls_matrix_type full
_refine_ls_number_parameters 853
_refine_ls_number_reflns 12230
_refine_ls_number_restraints 1
_refine_ls_restrained_S_all 1.032
_refine_ls_R_factor_all 0.0320
_refine_ls_R_factor_gt 0.0317
_refine_ls_shift/su_max 0.002
_refine_ls_shift/su_mean 0.000
_refine_ls_structure_factor_coef Fsqd
_refine_ls_weighting_details 'w=1/[\s^2^(Fo^2^)+(0.09P)^2^] where P=(Fo^2^+2Fc^2^)/3'
_refine_ls_weighting_scheme calc
_refine_ls_wR_factor_gt 0.1034
_refine_ls_wR_factor_ref 0.1037
_reflns_Friedel_coverage 0.973
_reflns_Friedel_fraction_full 0.999
_reflns_Friedel_fraction_max 0.999
_reflns_number_gt 12080
_reflns_number_total 12230
_reflns_threshold_expression 'I > 2\s(I)'
_cod_data_source_file d0ce00814a2.cif
_cod_data_source_block sx
_cod_original_cell_volume 10411(2)
_cod_database_code 7241128
_shelx_shelxl_version_number 2016/6
_shelx_space_group_comment
;
The symmetry employed for this shelxl refinement is uniquely defined
by the following loop, which should always be used as a source of
symmetry information in preference to the above space-group names.
They are only intended as comments.
;
_shelx_estimated_absorpt_t_min 0.773
_shelx_estimated_absorpt_t_max 0.793

loop_
_space_group_symop_operation_xyz
'x, y, z'
'x-y, x, z+1/6'
'y, -x+y, z+5/6'
'-y, x-y, z+1/3'
'-x+y, -x, z+2/3'
'-x, -y, z+1/2'

loop_
_atom_site_label
_atom_site_type_symbol
_atom_site_fract_x
_atom_site_fract_y
_atom_site_fract_z
_atom_site_U_iso_or_equiv
_atom_site_adp_type
_atom_site_occupancy
_atom_site_site_symmetry_order
_atom_site_calc_flag
_atom_site_refinement_flags_posn
_atom_site_refinement_flags_adp
_atom_site_refinement_flags_occupancy
_atom_site_disorder_assembly
_atom_site_disorder_group
C1 C -0.1558(5) 0.2500(5) 0.29228(16) 0.0418(18) Uani 1 1 d . . . . .
C2 C -0.1168(5) 0.2189(6) 0.31723(18) 0.0432(17) Uani 1 1 d . . . . .
C3 C -0.0658(5) 0.2803(5) 0.34008(17) 0.0390(16) Uani 1 1 d . . . . .
H3 H -0.061950 0.339239 0.341200 0.047 Uiso 1 1 calc R U . . .
C4 C -0.0207(5) 0.2557(5) 0.36112(17) 0.0401(16) Uani 1 1 d . . . . .
H4 H 0.008751 0.295782 0.377012 0.048 Uiso 1 1 calc R U . . .
C5 C -0.0194(5) 0.1731(5) 0.35864(17) 0.0434(18) Uani 1 1 d . . . . .
C6 C -0.0679(6) 0.1081(5) 0.33543(17) 0.0447(19) Uani 1 1 d . . . . .
H6 H -0.066378 0.051785 0.334116 0.054 Uiso 1 1 calc R U . . .
C7 C -0.1157(6) 0.1284(5) 0.31544(16) 0.0425(17) Uani 1 1 d . . . . .
H7 H -0.148266 0.085513 0.300415 0.051 Uiso 1 1 calc R U . . .
C8 C 0.1337(6) 0.2237(5) 0.38369(17) 0.0463(19) Uani 1 1 d . . . . .
H8 H 0.166836 0.286241 0.377117 0.056 Uiso 1 1 calc R U . . .
C9 C 0.1656(5) 0.1816(6) 0.40188(17) 0.0435(13) Uani 1 1 d . . . . .
H9 H 0.226654 0.211134 0.409690 0.052 Uiso 1 1 calc R U . . .
C10 C 0.0217(5) 0.0740(6) 0.39217(17) 0.0435(13) Uani 1 1 d . . . . .
C11 C -0.0703(5) -0.0126(5) 0.39051(15) 0.0351(15) Uani 1 1 d . . . . .
C12 C -0.1777(6) -0.1556(5) 0.37963(16) 0.0400(16) Uani 1 1 d . . . . .
H12 H -0.207451 -0.217223 0.372289 0.048 Uiso 1 1 calc R U . . .
C13 C -0.2230(5) -0.1135(6) 0.39544(17) 0.0409(16) Uani 1 1 d . . . . .
H13 H -0.287253 -0.142411 0.400143 0.049 Uiso 1 1 calc R U . . .
C14 C -0.1673(5) 0.0353(6) 0.42079(15) 0.0447(19) Uani 1 1 d . . . . .
C15 C -0.1042(5) 0.0842(5) 0.44438(16) 0.0356(15) Uani 1 1 d . . . . .
H15 H -0.047697 0.083571 0.446749 0.043 Uiso 1 1 calc R U . . .
C16 C -0.1314(5) 0.1342(5) 0.46427(15) 0.0401(17) Uani 1 1 d . . . . .
H16 H -0.089666 0.169362 0.479251 0.048 Uiso 1 1 calc R U . . .
C17 C -0.2144(5) 0.1329(5) 0.46236(17) 0.0445(19) Uani 1 1 d . . . . .
C18 C -0.2774(5) 0.0858(6) 0.43882(17) 0.0445(17) Uani 1 1 d . . . . .
H18 H -0.334977 0.084706 0.437097 0.053 Uiso 1 1 calc R U . . .
C19 C -0.2482(6) 0.0398(6) 0.41770(17) 0.052(2) Uani 1 1 d . . . . .
H19 H -0.286146 0.012060 0.401266 0.062 Uiso 1 1 calc R U . . .
C20 C -0.2517(5) 0.1722(5) 0.48593(17) 0.0435(19) Uani 1 1 d . . . . .
C21 C 0.1239(5) 0.1615(6) 0.50289(19) 0.0448(18) Uani 1 1 d . . . . .
C22 C 0.1444(5) 0.2581(6) 0.49412(17) 0.0450(18) Uani 1 1 d . . . . .
C23 C 0.1348(5) 0.2784(6) 0.46689(19) 0.050(2) Uani 1 1 d . . . . .
H23 H 0.103591 0.228616 0.453656 0.060 Uiso 1 1 calc R U . . .
C24 C 0.1680(5) 0.3676(5) 0.45721(17) 0.0390(16) Uani 1 1 d . . . . .
H24 H 0.160860 0.379784 0.437692 0.047 Uiso 1 1 calc R U . . .
C25 C 0.2152(5) 0.4442(5) 0.47822(18) 0.0386(16) Uani 1 1 d . . . . .
C26 C 0.2246(6) 0.4261(6) 0.50599(18) 0.0447(18) Uani 1 1 d . . . . .
H26 H 0.255521 0.475595 0.519357 0.054 Uiso 1 1 calc R U . . .
C27 C 0.1876(5) 0.3318(6) 0.51499(19) 0.0477(19) Uani 1 1 d . . . . .
H27 H 0.191510 0.317861 0.534570 0.057 Uiso 1 1 calc R U . . .
C28 C 0.2526(5) 0.6137(5) 0.47995(18) 0.0384(16) Uani 1 1 d . . . . .
H28 H 0.218654 0.611925 0.496630 0.046 Uiso 1 1 calc R U . . .
C29 C 0.3095(5) 0.6938(5) 0.46122(16) 0.0387(16) Uani 1 1 d . . . . .
H29 H 0.316786 0.754003 0.463336 0.046 Uiso 1 1 calc R U . . .
C30 C 0.3208(5) 0.5758(5) 0.44444(16) 0.0379(16) Uani 1 1 d . . . . .
C31 C 0.3457(5) 0.5161(5) 0.42524(16) 0.0361(15) Uani 1 1 d . . . . .
C32 C 0.3540(5) 0.4358(5) 0.38920(16) 0.0354(15) Uani 1 1 d . . . . .
H32 H 0.347412 0.409829 0.370560 0.042 Uiso 1 1 calc R U . . .
C33 C 0.3969(5) 0.4209(5) 0.41186(17) 0.0367(15) Uani 1 1 d . . . . .
H33 H 0.426323 0.384328 0.411966 0.044 Uiso 1 1 calc R U . . .
C34 C 0.4315(5) 0.4750(6) 0.46305(16) 0.0396(16) Uani 1 1 d . . . . .
C35 C 0.4071(5) 0.3925(5) 0.47855(18) 0.0427(17) Uani 1 1 d . . . . .
H35 H 0.359810 0.333845 0.471656 0.051 Uiso 1 1 calc R U . . .
C36 C 0.4549(6) 0.3990(5) 0.50469(17) 0.0426(17) Uani 1 1 d . . . . .
H36 H 0.437895 0.344071 0.515401 0.051 Uiso 1 1 calc R U . . .
C37 C 0.5284(5) 0.4871(5) 0.51530(17) 0.0414(17) Uani 1 1 d . . . . .
C38 C 0.5499(5) 0.5684(5) 0.50016(17) 0.0362(15) Uani 1 1 d . . . . .
H38 H 0.595900 0.626622 0.507687 0.043 Uiso 1 1 calc R U . . .
C39 C 0.5042(5) 0.5666(5) 0.47334(15) 0.0376(16) Uani 1 1 d . . . . .
H39 H 0.520510 0.621962 0.462943 0.045 Uiso 1 1 calc R U . . .
C40 C 0.5826(5) 0.4830(5) 0.54066(15) 0.0344(15) Uani 1 1 d . . . . .
C41 C 0.1283(7) -0.0334(6) 0.6032(2) 0.057(3) Uani 1 1 d . . . . .
C42 C 0.1530(5) -0.1080(6) 0.6117(2) 0.0448(17) Uani 1 1 d . . . . .
C43 C 0.2015(7) -0.1409(6) 0.5942(2) 0.053(2) Uani 1 1 d . . . . .
H43 H 0.211811 -0.123746 0.574527 0.064 Uiso 1 1 calc R U . . .
C44 C 0.2337(5) -0.1970(5) 0.60515(15) 0.0373(16) Uani 1 1 d . . . . .
H44 H 0.264828 -0.218137 0.592746 0.045 Uiso 1 1 calc R U . . .
C45 C 0.2208(5) -0.2246(5) 0.63547(15) 0.0338(14) Uani 1 1 d . . . . .
C46 C 0.1647(5) -0.2017(5) 0.65321(16) 0.0378(15) Uani 1 1 d . . . . .
H46 H 0.147224 -0.225901 0.672119 0.045 Uiso 1 1 calc R U . . .
C47 C 0.1359(5) -0.1400(5) 0.64098(19) 0.0436(17) Uani 1 1 d . . . . .
H47 H 0.103711 -0.119295 0.653050 0.052 Uiso 1 1 calc R U . . .
C48 C 0.2481(5) -0.3613(5) 0.63609(16) 0.0359(15) Uani 1 1 d . . . . .
H48 H 0.211363 -0.394699 0.619984 0.043 Uiso 1 1 calc R U . . .
C49 C 0.3005(6) -0.3859(6) 0.65340(18) 0.0459(18) Uani 1 1 d . . . . .
H49 H 0.309153 -0.437860 0.650727 0.055 Uiso 1 1 calc R U . . .
C50 C 0.3154(5) -0.2538(5) 0.67120(16) 0.0343(15) Uani 1 1 d . . . . .
C51 C 0.3404(5) -0.1705(5) 0.68848(18) 0.0425(18) Uani 1 1 d . . . . .
C52 C 0.3480(5) -0.0825(5) 0.72623(16) 0.0367(15) Uani 1 1 d . . . . .
H52 H 0.342611 -0.063106 0.745002 0.044 Uiso 1 1 calc R U . . .
C53 C 0.3943(5) -0.0225(5) 0.70192(16) 0.0428(18) Uani 1 1 d . . . . .
H53 H 0.424958 0.043508 0.702069 0.051 Uiso 1 1 calc R U . . .
C54 C 0.4288(5) -0.0420(5) 0.65220(18) 0.0415(17) Uani 1 1 d . . . . .
C55 C 0.4983(5) -0.0568(5) 0.64015(17) 0.0371(16) Uani 1 1 d . . . . .
H55 H 0.515414 -0.096152 0.649994 0.044 Uiso 1 1 calc R U . . .
C56 C 0.5449(6) -0.0143(6) 0.61331(18) 0.0435(17) Uani 1 1 d . . . . .
H56 H 0.589867 -0.027952 0.605746 0.052 Uiso 1 1 calc R U . . .
C57 C 0.5238(5) 0.0479(5) 0.59810(17) 0.0368(15) Uani 1 1 d . . . . .
C58 C 0.4508(5) 0.0608(5) 0.61133(17) 0.0390(16) Uani 1 1 d . . . . .
H58 H 0.435426 0.103084 0.602599 0.047 Uiso 1 1 calc R U . . .
C59 C 0.4019(5) 0.0130(5) 0.63660(16) 0.0398(16) Uani 1 1 d . . . . .
H59 H 0.350466 0.018435 0.642981 0.048 Uiso 1 1 calc R U . . .
C60 C 0.5799(5) 0.1048(6) 0.57245(18) 0.0428(18) Uani 1 1 d . . . . .
C61 C 0.1733(6) -0.1136(6) 0.49141(19) 0.0486(19) Uani 1 1 d . . . . .
H61 H 0.139770 -0.158893 0.505777 0.058 Uiso 1 1 calc R U . . .
C62 C 0.2331(7) -0.1284(7) 0.4391(2) 0.067(3) Uani 1 1 d . . . . .
H62A H 0.168652 -0.146892 0.434228 0.100 Uiso 1 1 calc R U . . .
H62B H 0.245998 -0.177595 0.433203 0.100 Uiso 1 1 calc R U . . .
H62C H 0.275542 -0.070548 0.429000 0.100 Uiso 1 1 calc R U . . .
C63 C 0.3350(6) -0.0954(7) 0.4860(2) 0.061(2) Uani 1 1 d . . . . .
H63A H 0.379763 -0.088235 0.471026 0.092 Uiso 1 1 calc R U . . .
H63B H 0.322712 -0.147978 0.498421 0.092 Uiso 1 1 calc R U . . .
H63C H 0.360680 -0.038329 0.497496 0.092 Uiso 1 1 calc R U . . .
Cd1 Cd 0.12938(4) 0.01950(4) 0.44585(2) 0.04561(16) Uani 1 1 d . . . . .
Cd2 Cd 0.15619(4) 0.01396(4) 0.53025(2) 0.04621(16) Uani 1 1 d . . . . .
Cd3 Cd 0.69959(3) 0.47317(3) 0.58035(2) 0.03495(14) Uani 1 1 d . . . . .
Cd4 Cd 0.46710(3) -0.30282(3) 0.70101(2) 0.03540(14) Uani 1 1 d . . . . .
Cl1 Cl 0.28757(18) 0.15223(17) 0.45847(6) 0.0638(6) Uani 1 1 d . . . . .
Cl2 Cl 0.3322(2) 0.0914(2) 0.52165(7) 0.0790(8) Uani 1 1 d . . . . .
N1 N 0.0403(4) 0.1548(4) 0.37644(14) 0.0383(14) Uani 1 1 d . . . . .
N2 N 0.1004(4) 0.0936(5) 0.40744(14) 0.0392(13) Uani 1 1 d . . . . .
N3 N -0.0849(5) -0.0912(4) 0.37712(13) 0.0413(15) Uani 1 1 d . . . . .
N4 N -0.1535(4) -0.0213(4) 0.40253(15) 0.0391(14) Uani 1 1 d . . . . .
N5 N 0.2598(4) 0.5418(4) 0.46768(13) 0.0342(13) Uani 1 1 d . . . . .
N6 N 0.3502(5) 0.6685(4) 0.44034(14) 0.0466(17) Uani 1 1 d . . . . .
N7 N 0.3201(4) 0.4969(4) 0.39775(12) 0.0354(13) Uani 1 1 d . . . . .
N8 N 0.3887(4) 0.4709(4) 0.43517(14) 0.0404(14) Uani 1 1 d . . . . .
N9 N 0.2600(4) -0.2778(4) 0.64701(14) 0.0421(15) Uani 1 1 d . . . . .
N10 N 0.3384(4) -0.3199(4) 0.67556(14) 0.0387(13) Uani 1 1 d . . . . .
N11 N 0.3121(4) -0.1753(4) 0.71687(14) 0.0392(14) Uani 1 1 d . . . . .
N12 N 0.3867(4) -0.0767(4) 0.67860(13) 0.0367(13) Uani 1 1 d . . . . .
N13 N 0.2478(5) -0.1127(5) 0.47244(17) 0.0553(18) Uani 1 1 d . . . . .
O1 O -0.2039(5) 0.1922(5) 0.27326(14) 0.0653(19) Uani 1 1 d . . . . .
O2 O -0.1401(4) 0.3314(3) 0.29163(11) 0.0390(11) Uani 1 1 d . . . . .
O3 O -0.3329(4) 0.1482(4) 0.48845(12) 0.0419(12) Uani 1 1 d . . . . .
O4 O -0.1861(4) 0.2225(4) 0.50572(11) 0.0400(11) Uani 1 1 d . . . . .
O5 O 0.0818(4) 0.0933(4) 0.48327(14) 0.0555(15) Uani 1 1 d . . . . .
O6 O 0.1637(4) 0.1507(4) 0.52646(13) 0.0480(13) Uani 1 1 d . . . . .
O7 O 0.5591(3) 0.4076(3) 0.55438(12) 0.0406(11) Uani 1 1 d . . . . .
O8 O 0.6582(3) 0.5614(3) 0.54706(11) 0.0363(11) Uani 1 1 d . . . . .
O9 O 0.1816(4) 0.0192(4) 0.57930(14) 0.0514(14) Uani 1 1 d . . . . .
O10 O 0.0732(5) -0.0239(4) 0.61711(14) 0.0548(15) Uani 1 1 d . . . . .
O11 O 0.5617(4) 0.1631(3) 0.56192(12) 0.0409(12) Uani 1 1 d . . . . .
O12 O 0.6478(3) 0.0947(3) 0.56544(12) 0.0388(11) Uani 1 1 d . . . . .
O13 O 0.1618(4) -0.0441(4) 0.48531(13) 0.0471(13) Uani 1 1 d . . . . .

loop_
_atom_site_aniso_label
_atom_site_aniso_U_11
_atom_site_aniso_U_22
_atom_site_aniso_U_33
_atom_site_aniso_U_23
_atom_site_aniso_U_13
_atom_site_aniso_U_12
C1 0.029(3) 0.042(4) 0.030(4) -0.004(3) -0.004(3) 0.000(3)
C2 0.042(4) 0.042(4) 0.039(4) -0.005(3) 0.004(3) 0.015(3)
C3 0.033(3) 0.041(4) 0.040(4) -0.012(3) -0.012(3) 0.017(3)
C4 0.038(4) 0.034(3) 0.039(4) -0.017(3) -0.004(3) 0.011(3)
C5 0.043(4) 0.035(4) 0.035(4) 0.010(3) -0.011(3) 0.006(3)
C6 0.057(5) 0.024(3) 0.031(4) 0.005(3) -0.008(3) 0.003(3)
C7 0.047(4) 0.040(4) 0.026(3) -0.001(3) -0.015(3) 0.010(3)
C8 0.042(4) 0.031(3) 0.034(4) -0.011(3) -0.004(3) -0.006(3)
C9 0.035(3) 0.039(3) 0.036(3) 0.000(2) 0.002(2) 0.003(2)
C10 0.035(3) 0.039(3) 0.036(3) 0.000(2) 0.002(2) 0.003(2)
C11 0.029(3) 0.045(4) 0.024(3) 0.001(3) 0.000(3) 0.013(3)
C12 0.041(4) 0.032(3) 0.028(3) -0.006(3) -0.007(3) 0.004(3)
C13 0.029(3) 0.049(4) 0.038(4) -0.008(3) -0.008(3) 0.014(3)
C14 0.033(4) 0.042(4) 0.024(4) -0.006(3) 0.011(3) -0.007(3)
C15 0.030(3) 0.031(3) 0.034(4) -0.003(3) -0.005(3) 0.006(3)
C16 0.036(4) 0.040(4) 0.025(3) -0.020(3) -0.002(3) 0.005(3)
C17 0.030(4) 0.034(4) 0.038(4) -0.010(3) 0.002(3) -0.008(3)
C18 0.033(3) 0.051(4) 0.041(4) -0.007(3) -0.008(3) 0.015(3)
C19 0.047(4) 0.041(4) 0.031(4) -0.013(3) -0.011(3) -0.006(3)
C20 0.039(4) 0.024(3) 0.030(3) -0.005(3) 0.003(3) -0.013(3)
C21 0.032(4) 0.042(4) 0.046(5) 0.009(4) 0.009(3) 0.007(3)
C22 0.031(4) 0.046(4) 0.037(4) 0.009(3) 0.008(3) 0.004(3)
C23 0.032(4) 0.041(4) 0.048(5) -0.011(4) 0.012(3) -0.003(3)
C24 0.031(3) 0.035(4) 0.036(4) -0.014(3) -0.002(3) 0.006(3)
C25 0.036(4) 0.026(3) 0.047(4) 0.008(3) 0.005(3) 0.011(3)
C26 0.043(4) 0.040(4) 0.040(4) 0.019(3) 0.011(3) 0.012(3)
C27 0.038(4) 0.043(4) 0.042(4) 0.010(3) 0.014(3) 0.005(3)
C28 0.032(3) 0.027(3) 0.047(4) -0.008(3) -0.009(3) 0.009(3)
C29 0.036(4) 0.038(4) 0.035(4) 0.001(3) 0.011(3) 0.014(3)
C30 0.043(4) 0.036(4) 0.029(4) 0.009(3) -0.005(3) 0.015(3)
C31 0.038(4) 0.023(3) 0.035(4) 0.007(3) 0.012(3) 0.006(3)
C32 0.034(3) 0.028(3) 0.038(4) -0.008(3) -0.009(3) 0.011(3)
C33 0.032(3) 0.038(4) 0.038(4) -0.014(3) -0.007(3) 0.016(3)
C34 0.037(4) 0.047(4) 0.026(3) -0.007(3) -0.003(3) 0.014(3)
C35 0.037(4) 0.031(3) 0.043(4) -0.007(3) -0.013(3) 0.005(3)
C36 0.048(4) 0.034(4) 0.038(4) 0.002(3) -0.002(3) 0.014(3)
C37 0.042(4) 0.038(4) 0.035(4) 0.013(3) -0.006(3) 0.012(3)
C38 0.031(3) 0.034(3) 0.038(4) -0.009(3) -0.008(3) 0.011(3)
C39 0.035(4) 0.041(4) 0.024(3) -0.003(3) 0.002(3) 0.009(3)
C40 0.038(4) 0.030(3) 0.032(4) 0.012(3) 0.012(3) 0.015(3)
C41 0.056(5) 0.033(4) 0.065(6) 0.005(4) -0.043(5) 0.009(4)
C42 0.037(4) 0.039(4) 0.053(5) -0.008(3) -0.012(3) 0.015(3)
C43 0.065(5) 0.048(4) 0.044(5) 0.003(4) -0.017(4) 0.026(4)
C44 0.035(4) 0.050(4) 0.018(3) 0.007(3) -0.004(3) 0.015(3)
C45 0.041(4) 0.032(3) 0.028(3) -0.002(3) -0.007(3) 0.018(3)
C46 0.027(3) 0.034(3) 0.034(4) 0.006(3) 0.011(3) 0.003(3)
C47 0.037(4) 0.036(4) 0.047(4) 0.003(3) -0.015(3) 0.010(3)
C48 0.033(3) 0.041(4) 0.030(3) -0.003(3) -0.012(3) 0.017(3)
C49 0.049(4) 0.040(4) 0.036(4) -0.002(3) -0.011(3) 0.013(3)
C50 0.029(3) 0.034(3) 0.036(4) 0.011(3) 0.008(3) 0.014(3)
C51 0.026(3) 0.035(4) 0.042(4) 0.004(3) 0.012(3) -0.003(3)
C52 0.030(3) 0.034(3) 0.035(4) -0.012(3) -0.017(3) 0.008(3)
C53 0.030(3) 0.038(4) 0.030(4) -0.001(3) 0.008(3) -0.006(3)
C54 0.033(3) 0.033(4) 0.039(4) 0.006(3) 0.008(3) 0.003(3)
C55 0.033(3) 0.031(3) 0.037(4) 0.014(3) 0.014(3) 0.008(3)
C56 0.046(4) 0.044(4) 0.034(4) 0.014(3) 0.006(3) 0.018(3)
C57 0.033(3) 0.033(3) 0.041(4) -0.008(3) -0.008(3) 0.014(3)
C58 0.025(3) 0.040(4) 0.037(4) 0.010(3) 0.005(3) 0.005(3)
C59 0.042(4) 0.038(4) 0.036(4) -0.015(3) -0.018(3) 0.017(3)
C60 0.029(3) 0.043(4) 0.043(4) -0.021(3) -0.012(3) 0.008(3)
C61 0.058(5) 0.048(4) 0.042(4) 0.008(4) 0.011(4) 0.029(4)
C62 0.057(5) 0.061(6) 0.037(4) -0.014(4) -0.003(4) -0.006(4)
C63 0.046(5) 0.053(5) 0.053(5) -0.004(4) 0.002(4) 0.001(4)
Cd1 0.0406(3) 0.0404(3) 0.0416(3) 0.0107(2) -0.0066(2) 0.0095(2)
Cd2 0.0425(3) 0.0397(3) 0.0444(3) 0.0096(2) 0.0098(2) 0.0116(2)
Cd3 0.0327(3) 0.0317(2) 0.0309(3) -0.00563(19) -0.00658(19) 0.0090(2)
Cd4 0.0331(3) 0.0332(2) 0.0308(3) 0.0053(2) -0.0057(2) 0.0097(2)
Cl1 0.0596(13) 0.0544(12) 0.0587(13) -0.0105(10) -0.0135(11) 0.0145(10)
Cl2 0.0923(19) 0.0666(15) 0.0632(15) -0.0085(12) 0.0136(14) 0.0287(14)
N1 0.031(3) 0.022(3) 0.034(3) -0.003(2) -0.007(2) -0.008(2)
N2 0.039(3) 0.044(3) 0.031(3) -0.004(3) -0.006(2) 0.018(3)
N3 0.049(4) 0.025(3) 0.029(3) 0.005(2) -0.003(3) 0.003(3)
N4 0.024(3) 0.044(3) 0.036(3) -0.006(3) 0.007(2) 0.008(2)
N5 0.032(3) 0.029(3) 0.029(3) 0.003(2) 0.004(2) 0.005(2)
N6 0.047(4) 0.027(3) 0.033(3) 0.006(3) 0.008(3) -0.006(3)
N7 0.028(3) 0.036(3) 0.025(3) 0.008(2) -0.002(2) 0.003(2)
N8 0.041(3) 0.037(3) 0.034(3) -0.011(3) -0.013(3) 0.012(3)
N9 0.033(3) 0.039(3) 0.033(3) -0.005(3) 0.008(3) 0.002(3)
N10 0.029(3) 0.028(3) 0.042(3) -0.006(2) -0.002(3) 0.002(2)
N11 0.034(3) 0.033(3) 0.036(3) -0.012(2) 0.008(2) 0.006(2)
N12 0.031(3) 0.039(3) 0.030(3) -0.010(2) 0.003(2) 0.010(2)
N13 0.050(4) 0.049(4) 0.050(4) -0.017(3) -0.007(3) 0.012(3)
O1 0.085(5) 0.052(4) 0.049(4) -0.007(3) -0.034(3) 0.027(3)
O2 0.037(3) 0.035(3) 0.035(3) 0.008(2) -0.008(2) 0.011(2)
O3 0.035(3) 0.038(3) 0.045(3) -0.014(2) -0.015(2) 0.013(2)
O4 0.038(3) 0.040(3) 0.030(3) -0.007(2) -0.006(2) 0.011(2)
O5 0.046(3) 0.049(3) 0.046(3) 0.014(3) 0.013(3) 0.004(3)
O6 0.055(3) 0.043(3) 0.040(3) 0.018(2) 0.017(3) 0.020(3)
O7 0.036(3) 0.036(3) 0.037(3) 0.011(2) -0.008(2) 0.008(2)
O8 0.038(3) 0.035(3) 0.030(2) -0.013(2) -0.010(2) 0.014(2)
O9 0.039(3) 0.043(3) 0.058(3) 0.017(3) -0.016(3) 0.010(2)
O10 0.054(4) 0.052(4) 0.049(4) 0.001(3) -0.021(3) 0.020(3)
O11 0.036(3) 0.032(3) 0.042(3) 0.010(2) 0.005(2) 0.008(2)
O12 0.030(2) 0.028(2) 0.044(3) 0.005(2) 0.008(2) 0.0031(19)
O13 0.049(3) 0.042(3) 0.048(3) -0.010(2) -0.010(3) 0.020(2)

loop_
_atom_type_symbol
_atom_type_description
_atom_type_scat_dispersion_real
_atom_type_scat_dispersion_imag
_atom_type_scat_source
C C 0.0033 0.0016 'International Tables Vol C Tables 4.2.6.8 and 6.1.1.4'
H H 0.0000 0.0000 'International Tables Vol C Tables 4.2.6.8 and 6.1.1.4'
N N 0.0061 0.0033 'International Tables Vol C Tables 4.2.6.8 and 6.1.1.4'
O O 0.0106 0.0060 'International Tables Vol C Tables 4.2.6.8 and 6.1.1.4'
Cd Cd -0.8075 1.2024 'International Tables Vol C Tables 4.2.6.8 and 6.1.1.4'
Cl Cl 0.1484 0.1585 'International Tables Vol C Tables 4.2.6.8 and 6.1.1.4'

loop_
_geom_angle_atom_site_label_1
_geom_angle_atom_site_label_2
_geom_angle_atom_site_label_3
_geom_angle
_geom_angle_site_symmetry_1
_geom_angle_site_symmetry_3
_geom_angle_publ_flag
O2 C1 O1 121.5(8) . . ?
O2 C1 C2 119.2(6) . . ?
O1 C1 C2 119.3(8) . . ?
O2 C1 Cd3 62.5(4) . 5_564 ?
O1 C1 Cd3 59.0(4) . 5_564 ?
C2 C1 Cd3 178.3(6) . 5_564 ?
C3 C2 C7 117.0(7) . . ?
C3 C2 C1 121.6(7) . . ?
C7 C2 C1 120.5(7) . . ?
C4 C3 C2 121.6(7) . . ?
C4 C3 H3 119.2 . . ?
C2 C3 H3 119.2 . . ?
C5 C4 C3 120.1(7) . . ?
C5 C4 H4 120.0 . . ?
C3 C4 H4 120.0 . . ?
C4 C5 N1 121.0(7) . . ?
C4 C5 C6 121.3(7) . . ?
N1 C5 C6 117.1(7) . . ?
C7 C6 C5 119.8(8) . . ?
C7 C6 H6 120.1 . . ?
C5 C6 H6 120.1 . . ?
C6 C7 C2 120.2(7) . . ?
C6 C7 H7 119.9 . . ?
C2 C7 H7 119.9 . . ?
C9 C8 N1 106.2(7) . . ?
C9 C8 H8 126.9 . . ?
N1 C8 H8 126.9 . . ?
N2 C9 C8 111.8(7) . . ?
N2 C9 H9 124.1 . . ?
C8 C9 H9 124.1 . . ?
N2 C10 N1 108.1(6) . . ?
N2 C10 C11 130.6(8) . . ?
N1 C10 C11 121.2(7) . . ?
N3 C11 N4 112.5(6) . . ?
N3 C11 C10 123.9(7) . . ?
N4 C11 C10 123.5(7) . . ?
N3 C12 C13 108.5(6) . . ?
N3 C12 H12 125.7 . . ?
C13 C12 H12 125.7 . . ?
N4 C13 C12 107.3(6) . . ?
N4 C13 H13 126.3 . . ?
C12 C13 H13 126.3 . . ?
N4 C14 C19 118.1(7) . . ?
N4 C14 C15 122.1(8) . . ?
C19 C14 C15 119.6(7) . . ?
C14 C15 C16 117.1(7) . . ?
C14 C15 H15 121.4 . . ?
C16 C15 H15 121.4 . . ?
C17 C16 C15 123.1(6) . . ?
C17 C16 H16 118.5 . . ?
C15 C16 H16 118.5 . . ?
C16 C17 C18 120.6(7) . . ?
C16 C17 C20 123.8(7) . . ?
C18 C17 C20 115.4(7) . . ?
C17 C18 C19 116.8(7) . . ?
C17 C18 H18 121.6 . . ?
C19 C18 H18 121.6 . . ?
C14 C19 C18 122.6(7) . . ?
C14 C19 H19 118.7 . . ?
C18 C19 H19 118.7 . . ?
O3 C20 O4 124.1(7) . . ?
O3 C20 C17 123.0(6) . . ?
O4 C20 C17 111.9(7) . . ?
O3 C20 Cd4 62.9(4) . 3_564 ?
O4 C20 Cd4 61.2(4) . 3_564 ?
C17 C20 Cd4 169.6(6) . 3_564 ?
O5 C21 O6 121.8(8) . . ?
O5 C21 C22 117.0(7) . . ?
O6 C21 C22 119.7(7) . . ?
C23 C22 C27 119.6(8) . . ?
C23 C22 C21 121.8(8) . . ?
C27 C22 C21 118.0(7) . . ?
C22 C23 C24 123.2(8) . . ?
C22 C23 H23 118.4 . . ?
C24 C23 H23 118.4 . . ?
C23 C24 C25 117.7(7) . . ?
C23 C24 H24 121.2 . . ?
C25 C24 H24 121.2 . . ?
C26 C25 C24 120.7(7) . . ?
C26 C25 N5 120.4(7) . . ?
C24 C25 N5 118.6(7) . . ?
C25 C26 C27 119.2(8) . . ?
C25 C26 H26 120.4 . . ?
C27 C26 H26 120.4 . . ?
C26 C27 C22 119.5(8) . . ?
C26 C27 H27 120.3 . . ?
C22 C27 H27 120.3 . . ?
N5 C28 C29 104.0(6) . . ?
N5 C28 H28 128.0 . . ?
C29 C28 H28 128.0 . . ?
N6 C29 C28 109.7(7) . . ?
N6 C29 H29 125.2 . . ?
C28 C29 H29 125.2 . . ?
N6 C30 N5 109.9(7) . . ?
N6 C30 C31 125.5(7) . . ?
N5 C30 C31 124.4(6) . . ?
N7 C31 N8 112.8(7) . . ?
N7 C31 C30 123.7(7) . . ?
N8 C31 C30 123.2(7) . . ?
C33 C32 N7 109.8(6) . . ?
C33 C32 H32 125.1 . . ?
N7 C32 H32 125.1 . . ?
C32 C33 N8 105.9(6) . . ?
C32 C33 H33 127.1 . . ?
N8 C33 H33 127.1 . . ?
C35 C34 N8 120.6(7) . . ?
C35 C34 C39 121.6(7) . . ?
N8 C34 C39 117.7(7) . . ?
C34 C35 C36 118.8(7) . . ?
C34 C35 H35 120.6 . . ?
C36 C35 H35 120.6 . . ?
C35 C36 C37 121.7(7) . . ?
C35 C36 H36 119.2 . . ?
C37 C36 H36 119.2 . . ?
C38 C37 C36 118.8(7) . . ?
C38 C37 C40 124.6(7) . . ?
C36 C37 C40 116.3(6) . . ?
C37 C38 C39 122.3(7) . . ?
C37 C38 H38 118.9 . . ?
C39 C38 H38 118.9 . . ?
C38 C39 C34 116.8(7) . . ?
C38 C39 H39 121.6 . . ?
C34 C39 H39 121.6 . . ?
O7 C40 O8 121.9(7) . . ?
O7 C40 C37 122.5(7) . . ?
O8 C40 C37 115.4(6) . . ?
O7 C40 Cd3 59.0(4) . . ?
O8 C40 Cd3 63.4(4) . . ?
C37 C40 Cd3 170.7(5) . . ?
O10 C41 O9 128.8(8) . . ?
O10 C41 C42 119.9(9) . . ?
O9 C41 C42 111.2(10) . . ?
C43 C42 C47 116.1(8) . . ?
C43 C42 C41 126.2(9) . . ?
C47 C42 C41 117.3(8) . . ?
C44 C43 C42 122.1(8) . . ?
C44 C43 H43 118.9 . . ?
C42 C43 H43 118.9 . . ?
C43 C44 C45 121.2(8) . . ?
C43 C44 H44 119.4 . . ?
C45 C44 H44 119.4 . . ?
C46 C45 N9 120.2(6) . . ?
C46 C45 C44 119.0(7) . . ?
N9 C45 C44 120.8(7) . . ?
C45 C46 C47 116.8(7) . . ?
C45 C46 H46 121.6 . . ?
C47 C46 H46 121.6 . . ?
C42 C47 C46 124.1(8) . . ?
C42 C47 H47 117.9 . . ?
C46 C47 H47 117.9 . . ?
C49 C48 N9 106.4(7) . . ?
C49 C48 H48 126.8 . . ?
N9 C48 H48 126.8 . . ?
C48 C49 N10 107.4(8) . . ?
C48 C49 H49 126.3 . . ?
N10 C49 H49 126.3 . . ?
N10 C50 N9 107.9(7) . . ?
N10 C50 C51 128.5(7) . . ?
N9 C50 C51 123.6(7) . . ?
N11 C51 N12 110.6(7) . . ?
N11 C51 C50 122.5(6) . . ?
N12 C51 C50 126.6(7) . . ?
N11 C52 C53 107.4(6) . . ?
N11 C52 H52 126.3 . . ?
C53 C52 H52 126.3 . . ?
N12 C53 C52 108.8(6) . . ?
N12 C53 H53 125.6 . . ?
C52 C53 H53 125.6 . . ?
N12 C54 C55 124.4(7) . . ?
N12 C54 C59 118.0(7) . . ?
C55 C54 C59 117.5(7) . . ?
C54 C55 C56 122.7(7) . . ?
C54 C55 H55 118.7 . . ?
C56 C55 H55 118.7 . . ?
C57 C56 C55 120.8(8) . . ?
C57 C56 H56 119.6 . . ?
C55 C56 H56 119.6 . . ?
C56 C57 C58 114.5(7) . . ?
C56 C57 C60 122.8(7) . . ?
C58 C57 C60 122.3(7) . . ?
C59 C58 C57 123.2(7) . . ?
C59 C58 H58 118.4 . . ?
C57 C58 H58 118.4 . . ?
C54 C59 C58 120.7(8) . . ?
C54 C59 H59 119.6 . . ?
C58 C59 H59 119.6 . . ?
O11 C60 O12 125.5(8) . . ?
O11 C60 C57 118.6(7) . . ?
O12 C60 C57 115.6(8) . . ?
O11 C60 Cd4 60.3(4) . 3_664 ?
O12 C60 Cd4 65.3(4) . 3_664 ?
C57 C60 Cd4 169.3(5) . 3_664 ?
O13 C61 N13 110.4(7) . . ?
O13 C61 H61 124.8 . . ?
N13 C61 H61 124.8 . . ?
N13 C62 H62A 109.5 . . ?
N13 C62 H62B 109.5 . . ?
H62A C62 H62B 109.5 . . ?
N13 C62 H62C 109.5 . . ?
H62A C62 H62C 109.5 . . ?
H62B C62 H62C 109.5 . . ?
N13 C63 H63A 109.5 . . ?
N13 C63 H63B 109.5 . . ?
H63A C63 H63B 109.5 . . ?
N13 C63 H63C 109.5 . . ?
H63A C63 H63C 109.5 . . ?
H63B C63 H63C 109.5 . . ?
O10 Cd1 O13 87.4(2) 3_554 . ?
O10 Cd1 N2 94.6(2) 3_554 . ?
O13 Cd1 N2 176.2(2) . . ?
O10 Cd1 O5 81.9(2) 3_554 . ?
O13 Cd1 O5 82.6(2) . . ?
N2 Cd1 O5 94.4(2) . . ?
O10 Cd1 Cl1 160.62(19) 3_554 . ?
O13 Cd1 Cl1 80.51(15) . . ?
N2 Cd1 Cl1 96.69(17) . . ?
O5 Cd1 Cl1 81.59(15) . . ?
O6 Cd2 N3 104.0(2) . 2 ?
O6 Cd2 O9 97.1(2) . . ?
N3 Cd2 O9 82.4(2) 2 . ?
O6 Cd2 O13 111.1(2) . . ?
N3 Cd2 O13 101.9(2) 2 . ?
O9 Cd2 O13 149.2(2) . . ?
O6 Cd2 Cl2 90.42(17) . . ?
N3 Cd2 Cl2 164.27(17) 2 . ?
O9 Cd2 Cl2 89.68(16) . . ?
O13 Cd2 Cl2 78.24(16) . . ?
N6 Cd3 N11 106.2(3) 2_655 3_664 ?
N6 Cd3 O7 102.1(2) 2_655 . ?
N11 Cd3 O7 111.2(2) 3_664 . ?
N6 Cd3 O1 104.0(3) 2_655 4_665 ?
N11 Cd3 O1 83.7(2) 3_664 4_665 ?
O7 Cd3 O1 144.7(2) . 4_665 ?
N6 Cd3 O2 85.2(2) 2_655 4_665 ?
N11 Cd3 O2 137.9(2) 3_664 4_665 ?
O7 Cd3 O2 105.39(19) . 4_665 ?
O1 Cd3 O2 54.2(2) 4_665 4_665 ?
N6 Cd3 O8 158.2(2) 2_655 . ?
N11 Cd3 O8 85.9(2) 3_664 . ?
O7 Cd3 O8 56.22(16) . . ?
O1 Cd3 O8 95.1(2) 4_665 . ?
O2 Cd3 O8 97.95(17) 4_665 . ?
N6 Cd3 C1 95.4(2) 2_655 4_665 ?
N11 Cd3 C1 110.9(2) 3_664 4_665 ?
O7 Cd3 C1 127.1(2) . 4_665 ?
O1 Cd3 C1 27.2(2) 4_665 4_665 ?
O2 Cd3 C1 27.0(2) 4_665 4_665 ?
O8 Cd3 C1 97.0(2) . 4_665 ?
N6 Cd3 C40 129.9(3) 2_655 . ?
N11 Cd3 C40 97.9(2) 3_664 . ?
O7 Cd3 C40 27.77(19) . . ?
O1 Cd3 C40 122.1(3) 4_665 . ?
O2 Cd3 C40 105.24(19) 4_665 . ?
O8 Cd3 C40 28.57(19) . . ?
C1 Cd3 C40 116.1(2) 4_665 . ?
N7 Cd4 N10 102.8(2) 4_655 . ?
N7 Cd4 O11 108.6(2) 4_655 2_545 ?
N10 Cd4 O11 100.8(2) . 2_545 ?
N7 Cd4 O4 83.0(2) 4_655 2_655 ?
N10 Cd4 O4 100.5(2) . 2_655 ?
O11 Cd4 O4 152.80(18) 2_545 2_655 ?
N7 Cd4 O12 90.89(19) 4_655 2_545 ?
N10 Cd4 O12 155.9(2) . 2_545 ?
O11 Cd4 O12 55.64(19) 2_545 2_545 ?
O4 Cd4 O12 100.86(18) 2_655 2_545 ?
N7 Cd4 O3 138.4(2) 4_655 2_655 ?
N10 Cd4 O3 85.7(2) . 2_655 ?
O11 Cd4 O3 109.57(19) 2_545 2_655 ?
O4 Cd4 O3 55.50(17) 2_655 2_655 ?
O12 Cd4 O3 97.15(18) 2_545 2_655 ?
N7 Cd4 C60 99.9(2) 4_655 2_545 ?
N10 Cd4 C60 128.4(2) . 2_545 ?
O11 Cd4 C60 27.7(2) 2_545 2_545 ?
O4 Cd4 C60 128.0(2) 2_655 2_545 ?
O12 Cd4 C60 28.0(2) 2_545 2_545 ?
O3 Cd4 C60 106.2(2) 2_655 2_545 ?
N7 Cd4 C20 112.4(2) 4_655 2_655 ?
N10 Cd4 C20 92.5(2) . 2_655 ?
O11 Cd4 C20 132.65(19) 2_545 2_655 ?
O4 Cd4 C20 29.5(2) 2_655 2_655 ?
O12 Cd4 C20 100.6(2) 2_545 2_655 ?
O3 Cd4 C20 26.0(2) 2_655 2_655 ?
C60 Cd4 C20 120.1(2) 2_545 2_655 ?
C10 N1 C5 130.6(6) . . ?
C10 N1 C8 105.6(6) . . ?
C5 N1 C8 123.5(6) . . ?
C9 N2 C10 108.2(7) . . ?
C9 N2 Cd1 116.9(5) . . ?
C10 N2 Cd1 133.4(5) . . ?
C11 N3 C12 107.6(7) . . ?
C11 N3 Cd2 132.0(5) . 3_554 ?
C12 N3 Cd2 118.1(5) . 3_554 ?
C14 N4 C13 124.0(6) . . ?
C14 N4 C11 131.1(6) . . ?
C13 N4 C11 104.0(6) . . ?
C28 N5 C30 109.2(6) . . ?
C28 N5 C25 126.5(6) . . ?
C30 N5 C25 124.2(6) . . ?
C29 N6 C30 107.0(6) . . ?
C29 N6 Cd3 122.9(5) . 3_564 ?
C30 N6 Cd3 127.8(6) . 3_564 ?
C31 N7 C32 104.1(6) . . ?
C31 N7 Cd4 132.9(6) . 5_664 ?
C32 N7 Cd4 122.7(4) . 5_664 ?
C31 N8 C33 107.3(6) . . ?
C31 N8 C34 131.0(7) . . ?
C33 N8 C34 121.3(7) . . ?
C50 N9 C48 109.1(7) . . ?
C50 N9 C45 124.6(6) . . ?
C48 N9 C45 126.3(6) . . ?
C50 N10 C49 109.1(7) . . ?
C50 N10 Cd4 126.4(5) . . ?
C49 N10 Cd4 119.6(5) . . ?
C51 N11 C52 106.5(6) . . ?
C51 N11 Cd3 131.7(5) . 2_545 ?
C52 N11 Cd3 121.8(5) . 2_545 ?
C53 N12 C54 124.3(6) . . ?
C53 N12 C51 106.5(6) . . ?
C54 N12 C51 128.6(6) . . ?
C63 N13 C61 118.2(7) . . ?
C63 N13 C62 120.7(8) . . ?
C61 N13 C62 121.1(8) . . ?
C1 O1 Cd3 93.7(5) . 5_564 ?
C1 O2 Cd3 90.5(4) . 5_564 ?
C20 O3 Cd4 91.0(4) . 3_564 ?
C20 O4 Cd4 89.3(5) . 3_564 ?
C21 O5 Cd1 137.2(5) . . ?
C21 O6 Cd2 115.1(5) . . ?
C40 O7 Cd3 93.2(4) . . ?
C40 O8 Cd3 88.0(4) . . ?
C41 O9 Cd2 134.8(4) . . ?
C41 O10 Cd1 107.3(6) . 2 ?
C60 O11 Cd4 92.0(5) . 3_664 ?
C60 O12 Cd4 86.7(5) . 3_664 ?
C61 O13 Cd2 103.1(5) . . ?
C61 O13 Cd1 139.0(5) . . ?
Cd2 O13 Cd1 117.3(2) . . ?

loop_
_geom_bond_atom_site_label_1
_geom_bond_atom_site_label_2
_geom_bond_distance
_geom_bond_site_symmetry_2
_geom_bond_publ_flag
C1 O2 1.215(10) . ?
C1 O1 1.228(9) . ?
C1 C2 1.506(12) . ?
C1 Cd3 2.679(8) 5_564 ?
C2 C3 1.392(11) . ?
C2 C7 1.482(12) . ?
C3 C4 1.380(11) . ?
C3 H3 0.9300 . ?
C4 C5 1.357(11) . ?
C4 H4 0.9300 . ?
C5 N1 1.406(10) . ?
C5 C6 1.421(11) . ?
C6 C7 1.340(11) . ?
C6 H6 0.9300 . ?
C7 H7 0.9300 . ?
C8 C9 1.332(13) . ?
C8 N1 1.403(9) . ?
C8 H8 0.9300 . ?
C9 N2 1.310(10) . ?
C9 H9 0.9300 . ?
C10 N2 1.346(10) . ?
C10 N1 1.390(10) . ?
C10 C11 1.455(10) . ?
C11 N3 1.326(10) . ?
C11 N4 1.399(9) . ?
C12 N3 1.343(10) . ?
C12 C13 1.424(12) . ?
C12 H12 0.9300 . ?
C13 N4 1.390(10) . ?
C13 H13 0.9300 . ?
C14 N4 1.339(11) . ?
C14 C19 1.361(13) . ?
C14 C15 1.421(10) . ?
C15 C16 1.427(11) . ?
C15 H15 0.9300 . ?
C16 C17 1.340(12) . ?
C16 H16 0.9300 . ?
C17 C18 1.414(11) . ?
C17 C20 1.522(12) . ?
C18 C19 1.436(13) . ?
C18 H18 0.9300 . ?
C19 H19 0.9300 . ?
C20 O3 1.179(10) . ?
C20 O4 1.321(9) . ?
C20 Cd4 2.686(8) 3_564 ?
C21 O5 1.318(11) . ?
C21 O6 1.309(11) . ?
C21 C22 1.488(12) . ?
C22 C23 1.312(13) . ?
C22 C27 1.410(12) . ?
C23 C24 1.344(12) . ?
C23 H23 0.9300 . ?
C24 C25 1.448(10) . ?
C24 H24 0.9300 . ?
C25 C26 1.324(12) . ?
C25 N5 1.457(9) . ?
C26 C27 1.398(11) . ?
C26 H26 0.9300 . ?
C27 H27 0.9300 . ?
C28 N5 1.353(10) . ?
C28 C29 1.439(11) . ?
C28 H28 0.9300 . ?
C29 N6 1.335(10) . ?
C29 H29 0.9300 . ?
C30 N6 1.346(10) . ?
C30 N5 1.364(10) . ?
C30 C31 1.504(11) . ?
C31 N7 1.307(10) . ?
C31 N8 1.321(11) . ?
C32 C33 1.334(10) . ?
C32 N7 1.409(10) . ?
C32 H32 0.9300 . ?
C33 N8 1.384(10) . ?
C33 H33 0.9300 . ?
C34 C35 1.387(12) . ?
C34 N8 1.433(10) . ?
C34 C39 1.439(10) . ?
C35 C36 1.395(11) . ?
C35 H35 0.9300 . ?
C36 C37 1.415(11) . ?
C36 H36 0.9300 . ?
C37 C38 1.371(10) . ?
C37 C40 1.473(10) . ?
C38 C39 1.422(10) . ?
C38 H38 0.9300 . ?
C39 H39 0.9300 . ?
C40 O7 1.253(8) . ?
C40 O8 1.285(9) . ?
C40 Cd3 2.685(7) . ?
C41 O10 1.169(14) . ?
C41 O9 1.388(13) . ?
C41 C42 1.504(12) . ?
C42 C43 1.400(14) . ?
C42 C47 1.409(12) . ?
C43 C44 1.353(12) . ?
C43 H43 0.9300 . ?
C44 C45 1.434(10) . ?
C44 H44 0.9300 . ?
C45 C46 1.401(11) . ?
C45 N9 1.406(10) . ?
C46 C47 1.416(11) . ?
C46 H46 0.9300 . ?
C47 H47 0.9300 . ?
C48 C49 1.360(11) . ?
C48 N9 1.365(10) . ?
C48 H48 0.9300 . ?
C49 N10 1.374(10) . ?
C49 H49 0.9300 . ?
C50 N10 1.318(10) . ?
C50 N9 1.350(10) . ?
C50 C51 1.437(11) . ?
C51 N11 1.361(10) . ?
C51 N12 1.394(10) . ?
C52 N11 1.384(9) . ?
C52 C53 1.417(11) . ?
C52 H52 0.9300 . ?
C53 N12 1.345(10) . ?
C53 H53 0.9300 . ?
C54 N12 1.358(10) . ?
C54 C55 1.380(11) . ?
C54 C59 1.373(12) . ?
C55 C56 1.421(10) . ?
C55 H55 0.9300 . ?
C56 C57 1.402(11) . ?
C56 H56 0.9300 . ?
C57 C58 1.435(11) . ?
C57 C60 1.486(12) . ?
C58 C59 1.393(11) . ?
C58 H58 0.9300 . ?
C59 H59 0.9300 . ?
C60 O11 1.223(10) . ?
C60 O12 1.235(10) . ?
C60 Cd4 2.628(9) 3_664 ?
C61 O13 1.265(10) . ?
C61 N13 1.481(11) . ?
C61 H61 0.9300 . ?
C62 N13 1.539(11) . ?
C62 H62A 0.9600 . ?
C62 H62B 0.9600 . ?
C62 H62C 0.9600 . ?
C63 N13 1.438(13) . ?
C63 H63A 0.9600 . ?
C63 H63B 0.9600 . ?
C63 H63C 0.9600 . ?
Cd1 O10 2.263(6) 3_554 ?
Cd1 O13 2.262(6) . ?
Cd1 N2 2.301(6) . ?
Cd1 O5 2.422(7) . ?
Cd1 Cl1 2.459(2) . ?
Cd2 O6 2.170(6) . ?
Cd2 N3 2.232(7) 2 ?
Cd2 O9 2.265(6) . ?
Cd2 O13 2.274(6) . ?
Cd2 Cl2 2.513(3) . ?
Cd3 N6 2.230(6) 2_655 ?
Cd3 N11 2.264(6) 3_664 ?
Cd3 O7 2.305(5) . ?
Cd3 O1 2.302(7) 4_665 ?
Cd3 O2 2.375(5) 4_665 ?
Cd3 O8 2.402(5) . ?
Cd4 N7 2.284(6) 4_655 ?
Cd4 N10 2.282(7) . ?
Cd4 O11 2.283(5) 2_545 ?
Cd4 O4 2.354(6) 2_655 ?
Cd4 O12 2.392(5) 2_545 ?
Cd4 O3 2.392(5) 2_655 ?
